data_4105380
loop_
_publ_author_name
'Eamonn Conrad'
'Neil Burford'
'Robert McDonald'
'Michael J. Ferguson'

_publ_section_title
;
 Phosphinopnictonium Cations: High Yield and General Preparative
 Procedures for New Interpnictogen Frameworks Exploiting As\\rightarrow P
 and Sb\\rightarrow P Coordinate Bonds
;
_journal_name_full 'Journal of the American Chemical Society'
_journal_page_first 17000
_journal_page_last 17008
_journal_paper_doi 10.1021/ja907613c
_journal_volume 131
_journal_year 2009
_chemical_formula_moiety 'C42 H44 P2 Sb2, 2(Al Cl4), C H2 Cl2'
_chemical_formula_sum 'C43 H46 Al2 Cl10 P2 Sb2'
_chemical_formula_weight 1276.70
_chemical_name_systematic
; 

 ? 

;
_space_group_IT_number 2
_symmetry_cell_setting triclinic
_symmetry_space_group_name_Hall '-P 1'
_symmetry_space_group_name_H-M 'P -1'
_atom_sites_solution_hydrogens geom
_atom_sites_solution_primary direct
_atom_sites_solution_secondary difmap
_audit_creation_method SHELXL-97
_cell_angle_alpha 81.329(3)
_cell_angle_beta 79.316(3)
_cell_angle_gamma 85.433(3)
_cell_formula_units_Z 2
_cell_length_a 10.142(2)
_cell_length_b 11.858(3)
_cell_length_c 22.810(5)
_cell_measurement_reflns_used 9943
_cell_measurement_temperature 173(2)
_cell_measurement_theta_max 25.650
_cell_measurement_theta_min 2.347
_cell_volume 2661.1(10)
_computing_cell_refinement 'Bruker SAINT'
_computing_data_collection 'Bruker APEX2'
_computing_data_reduction 'Bruker SAINT'
_computing_molecular_graphics 'Bruker SHELXTL'
_computing_publication_material 'Bruker SHELXTL'
_computing_structure_refinement 'SHELXL-97 (Sheldrick, 2008)'
_computing_structure_solution 'DIRDIF-99 (Beurskens et al., 1999)'
_diffrn_ambient_temperature 173(2)
_diffrn_measured_fraction_theta_full 0.987
_diffrn_measured_fraction_theta_max 0.987
_diffrn_measurement_device_type 'Bruker APEX-II CCD'
_diffrn_measurement_method '\w scans'
_diffrn_radiation_monochromator graphite
_diffrn_radiation_source 'fine-focus sealed tube'
_diffrn_radiation_type MoK\a
_diffrn_radiation_wavelength 0.71073
_diffrn_reflns_av_R_equivalents 0.0436
_diffrn_reflns_av_sigmaI/netI 0.0666
_diffrn_reflns_limit_h_max 12
_diffrn_reflns_limit_h_min -12
_diffrn_reflns_limit_k_max 14
_diffrn_reflns_limit_k_min -14
_diffrn_reflns_limit_l_max 27
_diffrn_reflns_limit_l_min -27
_diffrn_reflns_number 19496
_diffrn_reflns_theta_full 25.75
_diffrn_reflns_theta_max 25.75
_diffrn_reflns_theta_min 1.74
_exptl_absorpt_coefficient_mu 1.640
_exptl_absorpt_correction_T_max 0.6389
_exptl_absorpt_correction_T_min 0.4962
_exptl_absorpt_correction_type integration
_exptl_absorpt_process_details 'SADABS (Sheldrick, 2008)'
_exptl_crystal_colour colourless
_exptl_crystal_density_diffrn 1.593
_exptl_crystal_description prism
_exptl_crystal_F_000 1264
_exptl_crystal_size_max 0.50
_exptl_crystal_size_mid 0.37
_exptl_crystal_size_min 0.30
_refine_diff_density_max 2.648
_refine_diff_density_min -3.190
_refine_diff_density_rms 0.189
_refine_ls_extinction_method none
_refine_ls_goodness_of_fit_ref 1.208
_refine_ls_hydrogen_treatment constr
_refine_ls_matrix_type full
_refine_ls_number_parameters 532
_refine_ls_number_reflns 10065
_refine_ls_number_restraints 0
_refine_ls_restrained_S_all 1.208
_refine_ls_R_factor_all 0.1088
_refine_ls_R_factor_gt 0.0861
_refine_ls_shift/su_max 0.000
_refine_ls_shift/su_mean 0.000
_refine_ls_structure_factor_coef Fsqd
_refine_ls_weighting_details 'calc w=1/[\s^2^(Fo^2^)+(0.0000P)^2^+61.7761P] where P=(Fo^2^+2Fc^2^)/3'
_refine_ls_weighting_scheme calc
_refine_ls_wR_factor_gt 0.1988
_refine_ls_wR_factor_ref 0.2094
_reflns_number_gt 7707
_reflns_number_total 10065
_reflns_threshold_expression I>2\s(I)
_cod_data_source_file ja907613c_si_006.cif
_cod_data_source_block dal08d5
_cod_original_cell_volume 2661.0(11)
_cod_database_code 4105380

loop_
_symmetry_equiv_pos_as_xyz
'x, y, z'
'-x, -y, -z'

loop_
_atom_site_label
_atom_site_type_symbol
_atom_site_fract_x
_atom_site_fract_y
_atom_site_fract_z
_atom_site_U_iso_or_equiv
_atom_site_adp_type
_atom_site_occupancy
_atom_site_symmetry_multiplicity
_atom_site_calc_flag
_atom_site_refinement_flags
Sb1 Sb -0.00478(8) 0.41314(6) 0.32454(4) 0.0276(2) Uani 1 1 d .
Sb2 Sb -0.02585(8) 0.17741(6) 0.14321(4) 0.0266(2) Uani 1 1 d .
P1 P 0.1156(3) 0.3208(2) 0.23535(14) 0.0255(6) Uani 1 1 d .
P2 P -0.0234(3) 0.1787(2) 0.25262(14) 0.0250(6) Uani 1 1 d .
C1 C 0.2808(13) 0.2633(10) 0.2567(6) 0.035(3) Uani 1 1 d .
H1 H 0.2666 0.1981 0.2902 0.042 Uiso 1 1 calc R
C2 C 0.3644(12) 0.2230(12) 0.2009(6) 0.041(3) Uani 1 1 d .
H2A H 0.3192 0.1623 0.1889 0.049 Uiso 1 1 calc R
H2B H 0.4529 0.1934 0.2095 0.049 Uiso 1 1 calc R
H2C H 0.3754 0.2871 0.1681 0.049 Uiso 1 1 calc R
C3 C 0.3472(13) 0.3585(13) 0.2761(9) 0.068(5) Uani 1 1 d .
H3A H 0.2904 0.3844 0.3117 0.081 Uiso 1 1 calc R
H3B H 0.3590 0.4224 0.2432 0.081 Uiso 1 1 calc R
H3C H 0.4351 0.3300 0.2858 0.081 Uiso 1 1 calc R
C4 C 0.0671(10) 0.0403(9) 0.2768(5) 0.026(2) Uani 1 1 d .
H4 H 0.1632 0.0408 0.2562 0.031 Uiso 1 1 calc R
C5 C 0.0596(14) 0.0282(10) 0.3437(6) 0.041(3) Uani 1 1 d .
H5A H 0.1073 0.0896 0.3536 0.049 Uiso 1 1 calc R
H5B H 0.1013 -0.0459 0.3578 0.049 Uiso 1 1 calc R
H5C H -0.0347 0.0330 0.3635 0.049 Uiso 1 1 calc R
C6 C -0.0016(15) -0.0592(9) 0.2599(7) 0.045(4) Uani 1 1 d .
H6A H 0.0060 -0.0514 0.2160 0.054 Uiso 1 1 calc R
H6B H -0.0967 -0.0573 0.2787 0.054 Uiso 1 1 calc R
H6C H 0.0424 -0.1321 0.2743 0.054 Uiso 1 1 calc R
C11 C 0.1041(12) 0.5363(9) 0.3505(5) 0.029(3) Uani 1 1 d .
C12 C 0.1747(14) 0.6127(10) 0.3071(6) 0.037(3) Uani 1 1 d .
H12 H 0.1773 0.6094 0.2656 0.045 Uiso 1 1 calc R
C13 C 0.2427(13) 0.6956(10) 0.3253(6) 0.040(3) Uani 1 1 d .
H13 H 0.2925 0.7492 0.2961 0.048 Uiso 1 1 calc R
C14 C 0.2376(13) 0.6994(10) 0.3847(6) 0.040(3) Uani 1 1 d .
H14 H 0.2848 0.7558 0.3965 0.048 Uiso 1 1 calc R
C15 C 0.1665(15) 0.6244(10) 0.4282(6) 0.043(3) Uani 1 1 d .
H15 H 0.1649 0.6283 0.4696 0.051 Uiso 1 1 calc R
C16 C 0.0950(14) 0.5407(10) 0.4106(6) 0.038(3) Uani 1 1 d .
H16 H 0.0423 0.4891 0.4399 0.045 Uiso 1 1 calc R
C21 C -0.0597(13) 0.2948(9) 0.4018(5) 0.032(3) Uani 1 1 d .
C22 C 0.0328(14) 0.2528(9) 0.4362(5) 0.034(3) Uani 1 1 d .
H22 H 0.1203 0.2812 0.4271 0.041 Uiso 1 1 calc R
C23 C 0.0000(15) 0.1673(11) 0.4856(6) 0.042(3) Uani 1 1 d .
H23 H 0.0649 0.1379 0.5099 0.050 Uiso 1 1 calc R
C24 C -0.1270(16) 0.1264(10) 0.4984(6) 0.045(4) Uani 1 1 d .
H24 H -0.1494 0.0675 0.5312 0.054 Uiso 1 1 calc R
C25 C -0.2216(16) 0.1705(11) 0.4637(6) 0.047(4) Uani 1 1 d .
H25 H -0.3097 0.1433 0.4732 0.056 Uiso 1 1 calc R
C26 C -0.1890(12) 0.2538(10) 0.4155(6) 0.037(3) Uani 1 1 d .
H26 H -0.2541 0.2835 0.3914 0.044 Uiso 1 1 calc R
C31 C -0.1763(12) 0.5024(9) 0.2980(5) 0.029(2) Uani 1 1 d .
C32 C -0.2038(16) 0.6126(12) 0.3129(7) 0.055(4) Uani 1 1 d .
H32 H -0.1503 0.6421 0.3365 0.066 Uiso 1 1 calc R
C33 C -0.3097(19) 0.6785(14) 0.2931(9) 0.073(6) Uani 1 1 d .
H33 H -0.3277 0.7545 0.3021 0.088 Uiso 1 1 calc R
C34 C -0.3891(15) 0.6339(14) 0.2604(8) 0.059(4) Uani 1 1 d .
H34 H -0.4645 0.6778 0.2483 0.071 Uiso 1 1 calc R
C35 C -0.3591(14) 0.5254(14) 0.2451(8) 0.058(4) Uani 1 1 d .
H35 H -0.4113 0.4965 0.2207 0.069 Uiso 1 1 calc R
C36 C -0.2544(14) 0.4589(11) 0.2647(7) 0.045(3) Uani 1 1 d .
H36 H -0.2364 0.3832 0.2553 0.054 Uiso 1 1 calc R
C41 C -0.1314(13) 0.3324(9) 0.1152(6) 0.035(3) Uani 1 1 d .
C42 C -0.0778(16) 0.4362(11) 0.1109(7) 0.053(4) Uani 1 1 d .
H42 H 0.0103 0.4422 0.1185 0.063 Uiso 1 1 calc R
C43 C -0.1573(18) 0.5318(12) 0.0952(9) 0.066(5) Uani 1 1 d .
H43 H -0.1227 0.6053 0.0907 0.080 Uiso 1 1 calc R
C44 C -0.2859(19) 0.5224(12) 0.0859(8) 0.068(5) Uani 1 1 d .
H44 H -0.3393 0.5895 0.0758 0.081 Uiso 1 1 calc R
C45 C -0.3383(15) 0.4174(12) 0.0912(8) 0.056(4) Uani 1 1 d .
H45 H -0.4273 0.4119 0.0847 0.067 Uiso 1 1 calc R
C46 C -0.2610(12) 0.3203(11) 0.1058(6) 0.038(3) Uani 1 1 d .
H46 H -0.2951 0.2467 0.1094 0.045 Uiso 1 1 calc R
C51 C -0.1375(12) 0.0449(9) 0.1294(5) 0.029(3) Uani 1 1 d .
C52 C -0.0854(12) -0.0177(10) 0.0818(5) 0.031(3) Uani 1 1 d .
H52 H -0.0003 -0.0028 0.0574 0.038 Uiso 1 1 calc R
C53 C -0.1628(14) -0.1022(11) 0.0717(6) 0.040(3) Uani 1 1 d .
H53 H -0.1307 -0.1444 0.0392 0.048 Uiso 1 1 calc R
C54 C -0.2844(14) -0.1262(11) 0.1075(6) 0.044(3) Uani 1 1 d .
H54 H -0.3350 -0.1849 0.1001 0.052 Uiso 1 1 calc R
C55 C -0.3329(13) -0.0643(12) 0.1546(6) 0.045(3) Uani 1 1 d .
H55 H -0.4175 -0.0804 0.1791 0.054 Uiso 1 1 calc R
C56 C -0.2601(12) 0.0206(10) 0.1664(6) 0.036(3) Uani 1 1 d .
H56 H -0.2931 0.0617 0.1993 0.043 Uiso 1 1 calc R
C61 C 0.1678(11) 0.1634(9) 0.0924(5) 0.028(2) Uani 1 1 d .
C62 C 0.2414(12) 0.0588(10) 0.0982(6) 0.035(3) Uani 1 1 d .
H62 H 0.1992 -0.0062 0.1213 0.042 Uiso 1 1 calc R
C63 C 0.3720(13) 0.0485(11) 0.0714(7) 0.044(3) Uani 1 1 d .
H63 H 0.4196 -0.0238 0.0745 0.053 Uiso 1 1 calc R
C64 C 0.4364(14) 0.1446(12) 0.0392(7) 0.049(4) Uani 1 1 d .
H64 H 0.5286 0.1385 0.0214 0.059 Uiso 1 1 calc R
C65 C 0.3662(15) 0.2470(13) 0.0335(6) 0.049(4) Uani 1 1 d .
H65 H 0.4106 0.3117 0.0113 0.059 Uiso 1 1 calc R
C66 C 0.2313(14) 0.2600(11) 0.0593(6) 0.039(3) Uani 1 1 d .
H66 H 0.1835 0.3321 0.0546 0.047 Uiso 1 1 calc R
Cl1 Cl 0.6300(3) 0.1608(3) 0.30790(18) 0.0523(9) Uani 1 1 d .
Cl2 Cl 0.3645(4) 0.0948(4) 0.4236(2) 0.0717(13) Uani 1 1 d .
Cl3 Cl 0.4252(4) -0.0522(3) 0.29990(18) 0.0494(9) Uani 1 1 d .
Cl4 Cl 0.6491(7) -0.0932(4) 0.4009(3) 0.107(2) Uani 1 1 d .
Al1 Al 0.5166(4) 0.0254(3) 0.35956(19) 0.0402(9) Uani 1 1 d .
Cl5 Cl 0.0431(4) 0.6747(4) 0.16986(17) 0.0555(9) Uani 1 1 d .
Cl6 Cl 0.2019(4) 0.8000(3) 0.02993(15) 0.0440(8) Uani 1 1 d .
Cl7 Cl 0.3670(4) 0.7601(4) 0.1530(2) 0.0658(12) Uani 1 1 d .
Cl8 Cl 0.3090(5) 0.5279(3) 0.0880(3) 0.0764(14) Uani 1 1 d .
Al2 Al 0.2293(4) 0.6910(3) 0.10971(18) 0.0353(9) Uani 1 1 d .
Cl1S Cl 0.2553(6) 0.3731(5) 0.5250(3) 0.0942(17) Uani 1 1 d .
Cl2S Cl 0.4741(6) 0.4274(5) 0.4237(3) 0.108(2) Uani 1 1 d .
C1S C 0.427(2) 0.3458(18) 0.4935(11) 0.097(7) Uani 1 1 d .
H1SA H 0.4841 0.3626 0.5216 0.116 Uiso 1 1 calc R
H1SB H 0.4421 0.2638 0.4890 0.116 Uiso 1 1 calc R

loop_
_atom_site_aniso_label
_atom_site_aniso_U_11
_atom_site_aniso_U_22
_atom_site_aniso_U_33
_atom_site_aniso_U_23
_atom_site_aniso_U_13
_atom_site_aniso_U_12
Sb1 0.0314(4) 0.0156(4) 0.0385(5) -0.0093(3) -0.0082(3) -0.0024(3)
Sb2 0.0266(4) 0.0177(4) 0.0387(5) -0.0105(3) -0.0085(3) -0.0014(3)
P1 0.0217(15) 0.0177(13) 0.0390(17) -0.0077(12) -0.0060(12) -0.0033(11)
P2 0.0218(14) 0.0165(13) 0.0381(16) -0.0093(11) -0.0044(12) -0.0013(11)
C1 0.037(7) 0.024(6) 0.052(8) -0.010(5) -0.020(6) -0.008(5)
C2 0.020(6) 0.047(8) 0.059(9) -0.011(6) -0.007(6) -0.016(5)
C3 0.016(7) 0.056(9) 0.153(17) -0.054(10) -0.038(9) 0.005(6)
C4 0.013(5) 0.022(5) 0.046(7) -0.015(5) -0.006(5) 0.009(4)
C5 0.049(8) 0.024(6) 0.047(8) -0.005(5) -0.007(6) 0.006(6)
C6 0.067(10) 0.009(5) 0.065(9) -0.002(5) -0.027(8) -0.009(6)
C11 0.031(6) 0.016(5) 0.040(7) -0.008(5) -0.008(5) -0.001(5)
C12 0.051(8) 0.022(6) 0.041(7) -0.010(5) -0.006(6) -0.008(5)
C13 0.043(8) 0.019(6) 0.059(9) -0.012(5) 0.000(6) -0.014(5)
C14 0.042(8) 0.022(6) 0.060(9) -0.016(6) -0.011(6) -0.003(5)
C15 0.065(10) 0.026(6) 0.039(7) -0.011(5) -0.011(7) -0.001(6)
C16 0.049(8) 0.025(6) 0.041(7) -0.009(5) -0.002(6) -0.012(6)
C21 0.046(8) 0.023(6) 0.030(6) -0.010(5) -0.004(5) -0.004(5)
C22 0.047(8) 0.018(5) 0.040(7) -0.018(5) -0.007(6) 0.008(5)
C23 0.057(9) 0.029(7) 0.042(8) -0.009(6) -0.015(6) 0.002(6)
C24 0.076(11) 0.021(6) 0.039(7) -0.010(5) -0.004(7) -0.008(6)
C25 0.065(10) 0.028(7) 0.046(8) -0.006(6) 0.000(7) -0.015(7)
C26 0.029(7) 0.035(7) 0.049(8) -0.015(6) -0.002(6) -0.011(5)
C31 0.031(6) 0.024(6) 0.033(6) -0.004(5) -0.006(5) -0.003(5)
C32 0.064(10) 0.042(8) 0.067(10) -0.028(7) -0.018(8) 0.012(7)
C33 0.075(13) 0.048(9) 0.111(15) -0.038(10) -0.045(11) 0.030(9)
C34 0.030(8) 0.054(10) 0.089(12) 0.000(8) -0.011(8) 0.011(7)
C35 0.024(7) 0.068(11) 0.086(12) -0.004(9) -0.027(7) -0.005(7)
C36 0.043(8) 0.030(7) 0.064(9) -0.005(6) -0.012(7) -0.009(6)
C41 0.043(7) 0.013(5) 0.055(8) -0.012(5) -0.022(6) 0.007(5)
C42 0.057(10) 0.028(7) 0.081(11) 0.001(7) -0.039(8) -0.009(6)
C43 0.072(12) 0.024(7) 0.113(15) -0.007(8) -0.048(11) 0.004(7)
C44 0.086(13) 0.032(8) 0.097(13) -0.011(8) -0.055(11) 0.021(8)
C45 0.045(9) 0.042(8) 0.093(12) -0.021(8) -0.042(9) 0.017(7)
C46 0.025(6) 0.030(6) 0.062(9) -0.012(6) -0.016(6) 0.007(5)
C51 0.028(6) 0.022(6) 0.040(7) -0.006(5) -0.010(5) -0.003(5)
C52 0.034(7) 0.026(6) 0.038(7) -0.010(5) -0.007(5) -0.007(5)
C53 0.045(8) 0.036(7) 0.047(8) -0.024(6) -0.008(6) -0.006(6)
C54 0.041(8) 0.039(7) 0.057(9) -0.016(6) -0.009(6) -0.021(6)
C55 0.028(7) 0.050(8) 0.061(9) -0.022(7) -0.002(6) -0.019(6)
C56 0.025(6) 0.035(7) 0.051(8) -0.021(6) -0.004(5) -0.006(5)
C61 0.018(6) 0.024(6) 0.046(7) -0.011(5) -0.011(5) -0.003(4)
C62 0.030(7) 0.029(6) 0.048(8) -0.013(5) 0.000(6) -0.006(5)
C63 0.036(7) 0.031(7) 0.069(10) -0.025(6) -0.002(7) -0.005(6)
C64 0.033(8) 0.051(9) 0.064(10) -0.026(7) 0.012(7) -0.013(6)
C65 0.049(9) 0.046(8) 0.046(8) -0.005(6) 0.010(7) -0.012(7)
C66 0.044(8) 0.029(6) 0.046(8) -0.008(6) -0.009(6) -0.004(6)
Cl1 0.0354(18) 0.055(2) 0.071(2) -0.0228(18) 0.0004(16) -0.0260(16)
Cl2 0.061(3) 0.072(3) 0.079(3) -0.037(2) 0.027(2) -0.025(2)
Cl3 0.044(2) 0.0330(17) 0.076(2) -0.0193(16) -0.0090(17) -0.0132(14)
Cl4 0.157(6) 0.064(3) 0.117(4) -0.022(3) -0.082(4) 0.041(3)
Al1 0.040(2) 0.030(2) 0.053(2) -0.0109(17) -0.0073(19) -0.0052(17)
Cl5 0.0361(19) 0.077(3) 0.054(2) -0.0097(19) -0.0036(16) -0.0144(18)
Cl6 0.0454(19) 0.0374(17) 0.0480(19) -0.0068(14) -0.0067(15) 0.0033(14)
Cl7 0.054(2) 0.072(3) 0.078(3) 0.009(2) -0.031(2) -0.034(2)
Cl8 0.064(3) 0.0284(18) 0.134(4) -0.018(2) -0.013(3) 0.0149(18)
Al2 0.0273(19) 0.0250(18) 0.054(2) -0.0042(16) -0.0080(17) -0.0070(15)
Cl1S 0.100(4) 0.082(4) 0.098(4) -0.002(3) -0.029(3) 0.023(3)
Cl2S 0.086(4) 0.093(4) 0.144(6) -0.031(4) -0.009(4) 0.009(3)
C1S 0.098(17) 0.067(13) 0.14(2) -0.034(13) -0.048(15) 0.017(12)

loop_
_atom_type_symbol
_atom_type_description
_atom_type_scat_dispersion_real
_atom_type_scat_dispersion_imag
_atom_type_scat_source
C C 0.0033 0.0016 'International Tables Vol C Tables 4.2.6.8 and 6.1.1.4'
H H 0.0000 0.0000 'International Tables Vol C Tables 4.2.6.8 and 6.1.1.4'
Al Al 0.0645 0.0514 'International Tables Vol C Tables 4.2.6.8 and 6.1.1.4'
P P 0.1023 0.0942 'International Tables Vol C Tables 4.2.6.8 and 6.1.1.4'
Cl Cl 0.1484 0.1585 'International Tables Vol C Tables 4.2.6.8 and 6.1.1.4'
Sb Sb -0.5866 1.5461 'International Tables Vol C Tables 4.2.6.8 and 6.1.1.4'

loop_
_geom_angle_atom_site_label_1
_geom_angle_atom_site_label_2
_geom_angle_atom_site_label_3
_geom_angle
C21 Sb1 C31 110.3(5)
C21 Sb1 C11 106.3(4)
C31 Sb1 C11 105.6(4)
C21 Sb1 P1 113.0(3)
C31 Sb1 P1 106.5(3)
C11 Sb1 P1 114.8(3)
C61 Sb2 C51 108.8(4)
C61 Sb2 C41 112.1(5)
C51 Sb2 C41 106.2(4)
C61 Sb2 P2 112.5(3)
C51 Sb2 P2 111.9(3)
C41 Sb2 P2 105.2(3)
C1 P1 P2 108.7(4)
C1 P1 Sb1 104.6(4)
P2 P1 Sb1 93.63(13)
C4 P2 P1 110.1(4)
C4 P2 Sb2 104.6(4)
P1 P2 Sb2 93.77(13)
C2 C1 C3 110.9(11)
C2 C1 P1 106.2(8)
C3 C1 P1 108.9(9)
C5 C4 C6 110.3(10)
C5 C4 P2 108.0(7)
C6 C4 P2 109.1(8)
C16 C11 C12 122.2(11)
C16 C11 Sb1 118.1(8)
C12 C11 Sb1 119.6(9)
C11 C12 C13 118.6(12)
C14 C13 C12 119.9(12)
C13 C14 C15 121.9(12)
C14 C15 C16 119.1(12)
C11 C16 C15 118.2(11)
C22 C21 C26 120.0(12)
C22 C21 Sb1 119.7(10)
C26 C21 Sb1 120.1(9)
C21 C22 C23 120.2(13)
C24 C23 C22 119.5(13)
C25 C24 C23 120.1(13)
C26 C25 C24 120.2(14)
C25 C26 C21 120.0(13)
C36 C31 C32 120.5(12)
C36 C31 Sb1 122.7(9)
C32 C31 Sb1 116.7(10)
C33 C32 C31 119.5(14)
C34 C33 C32 119.9(14)
C33 C34 C35 119.9(14)
C36 C35 C34 120.7(14)
C31 C36 C35 119.5(13)
C42 C41 C46 123.2(11)
C42 C41 Sb2 121.7(10)
C46 C41 Sb2 115.0(8)
C41 C42 C43 117.0(13)
C44 C43 C42 121.1(14)
C45 C44 C43 120.9(13)
C44 C45 C46 119.5(13)
C45 C46 C41 118.3(12)
C56 C51 C52 121.2(10)
C56 C51 Sb2 120.5(8)
C52 C51 Sb2 118.3(8)
C53 C52 C51 117.6(11)
C54 C53 C52 121.7(12)
C53 C54 C55 119.6(11)
C56 C55 C54 121.0(12)
C55 C56 C51 118.8(11)
C62 C61 C66 119.3(11)
C62 C61 Sb2 118.9(9)
C66 C61 Sb2 121.2(9)
C63 C62 C61 121.2(12)
C62 C63 C64 119.8(13)
C65 C64 C63 119.6(13)
C64 C65 C66 122.1(13)
C65 C66 C61 118.0(12)
Cl4 Al1 Cl1 108.2(3)
Cl4 Al1 Cl2 112.2(3)
Cl1 Al1 Cl2 108.6(2)
Cl4 Al1 Cl3 110.5(2)
Cl1 Al1 Cl3 108.0(2)
Cl2 Al1 Cl3 109.3(2)
Cl6 Al2 Cl5 109.8(2)
Cl6 Al2 Cl8 109.6(3)
Cl5 Al2 Cl8 110.2(2)
Cl6 Al2 Cl7 110.2(2)
Cl5 Al2 Cl7 108.5(2)
Cl8 Al2 Cl7 108.5(3)
Cl2S C1S Cl1S 112.4(12)

loop_
_geom_bond_atom_site_label_1
_geom_bond_atom_site_label_2
_geom_bond_distance
Sb1 C21 2.098(12)
Sb1 C31 2.101(12)
Sb1 C11 2.112(11)
Sb1 P1 2.523(3)
Sb2 C61 2.095(11)
Sb2 C51 2.102(11)
Sb2 C41 2.126(11)
Sb2 P2 2.503(3)
P1 C1 1.879(12)
P1 P2 2.226(4)
P2 C4 1.874(10)
C1 C2 1.512(18)
C1 C3 1.518(16)
C4 C5 1.500(17)
C4 C6 1.547(15)
C11 C16 1.367(17)
C11 C12 1.373(16)
C12 C13 1.397(16)
C13 C14 1.353(18)
C14 C15 1.366(18)
C15 C16 1.420(17)
C21 C22 1.351(17)
C21 C26 1.399(17)
C22 C23 1.405(17)
C23 C24 1.38(2)
C24 C25 1.38(2)
C25 C26 1.373(18)
C31 C36 1.371(17)
C31 C32 1.394(17)
C32 C33 1.38(2)
C33 C34 1.38(2)
C34 C35 1.38(2)
C35 C36 1.373(19)
C41 C42 1.368(17)
C41 C46 1.392(17)
C42 C43 1.379(19)
C43 C44 1.38(2)
C44 C45 1.37(2)
C45 C46 1.374(17)
C51 C56 1.392(16)
C51 C52 1.406(16)
C52 C53 1.392(16)
C53 C54 1.371(18)
C54 C55 1.385(18)
C55 C56 1.380(16)
C61 C62 1.396(16)
C61 C66 1.406(17)
C62 C63 1.357(17)
C63 C64 1.397(19)
C64 C65 1.36(2)
C65 C66 1.391(19)
Cl1 Al1 2.124(5)
Cl2 Al1 2.125(6)
Cl3 Al1 2.131(5)
Cl4 Al1 2.108(6)
Cl5 Al2 2.122(5)
Cl6 Al2 2.117(5)
Cl7 Al2 2.129(5)
Cl8 Al2 2.128(5)
Cl1S C1S 1.78(2)
Cl2S C1S 1.74(2)

loop_
_geom_torsion_atom_site_label_1
_geom_torsion_atom_site_label_2
_geom_torsion_atom_site_label_3
_geom_torsion_atom_site_label_4
_geom_torsion
C21 Sb1 P1 C1 -67.8(5)
C31 Sb1 P1 C1 170.9(5)
C11 Sb1 P1 C1 54.4(5)
C21 Sb1 P1 P2 42.6(4)
C31 Sb1 P1 P2 -78.7(3)
C11 Sb1 P1 P2 164.8(3)
C1 P1 P2 C4 -5.0(6)
Sb1 P1 P2 C4 -111.8(4)
C1 P1 P2 Sb2 -112.1(4)
Sb1 P1 P2 Sb2 141.16(10)
C61 Sb2 P2 C4 -58.7(5)
C51 Sb2 P2 C4 64.0(5)
C41 Sb2 P2 C4 178.9(5)
C61 Sb2 P2 P1 53.2(3)
C51 Sb2 P2 P1 176.0(3)
C41 Sb2 P2 P1 -69.1(4)
P2 P1 C1 C2 89.3(8)
Sb1 P1 C1 C2 -171.7(7)
P2 P1 C1 C3 -151.3(10)
Sb1 P1 C1 C3 -52.2(11)
P1 P2 C4 C5 86.5(8)
Sb2 P2 C4 C5 -173.8(7)
P1 P2 C4 C6 -153.5(8)
Sb2 P2 C4 C6 -53.9(9)
C21 Sb1 C11 C16 -15.8(11)
C31 Sb1 C11 C16 101.4(10)
P1 Sb1 C11 C16 -141.6(9)
C21 Sb1 C11 C12 167.8(10)
C31 Sb1 C11 C12 -74.9(10)
P1 Sb1 C11 C12 42.1(10)
C16 C11 C12 C13 1.9(19)
Sb1 C11 C12 C13 178.1(9)
C11 C12 C13 C14 0(2)
C12 C13 C14 C15 0(2)
C13 C14 C15 C16 -1(2)
C12 C11 C16 C15 -2.8(19)
Sb1 C11 C16 C15 -179.1(10)
C14 C15 C16 C11 2(2)
C31 Sb1 C21 C22 -160.9(9)
C11 Sb1 C21 C22 -46.8(10)
P1 Sb1 C21 C22 80.1(9)
C31 Sb1 C21 C26 23.4(10)
C11 Sb1 C21 C26 137.4(9)
P1 Sb1 C21 C26 -95.7(9)
C26 C21 C22 C23 0.5(17)
Sb1 C21 C22 C23 -175.3(8)
C21 C22 C23 C24 0.2(17)
C22 C23 C24 C25 -1.2(19)
C23 C24 C25 C26 1(2)
C24 C25 C26 C21 -0.7(19)
C22 C21 C26 C25 -0.2(18)
Sb1 C21 C26 C25 175.5(9)
C21 Sb1 C31 C36 -81.9(11)
C11 Sb1 C31 C36 163.6(10)
P1 Sb1 C31 C36 41.1(11)
C21 Sb1 C31 C32 101.8(11)
C11 Sb1 C31 C32 -12.7(11)
P1 Sb1 C31 C32 -135.3(10)
C36 C31 C32 C33 -1(2)
Sb1 C31 C32 C33 175.5(14)
C31 C32 C33 C34 2(3)
C32 C33 C34 C35 -3(3)
C33 C34 C35 C36 3(3)
C32 C31 C36 C35 1(2)
Sb1 C31 C36 C35 -175.0(11)
C34 C35 C36 C31 -2(2)
C61 Sb2 C41 C42 -52.9(13)
C51 Sb2 C41 C42 -171.6(12)
P2 Sb2 C41 C42 69.7(13)
C61 Sb2 C41 C46 131.2(10)
C51 Sb2 C41 C46 12.6(11)
P2 Sb2 C41 C46 -106.2(10)
C46 C41 C42 C43 -1(2)
Sb2 C41 C42 C43 -176.9(13)
C41 C42 C43 C44 2(3)
C42 C43 C44 C45 -1(3)
C43 C44 C45 C46 0(3)
C44 C45 C46 C41 0(2)
C42 C41 C46 C45 0(2)
Sb2 C41 C46 C45 176.1(11)
C61 Sb2 C51 C56 167.4(10)
C41 Sb2 C51 C56 -71.8(11)
P2 Sb2 C51 C56 42.5(10)
C61 Sb2 C51 C52 -12.9(10)
C41 Sb2 C51 C52 107.9(10)
P2 Sb2 C51 C52 -137.7(8)
C56 C51 C52 C53 2.2(18)
Sb2 C51 C52 C53 -177.6(9)
C51 C52 C53 C54 -1(2)
C52 C53 C54 C55 1(2)
C53 C54 C55 C56 -1(2)
C54 C55 C56 C51 1(2)
C52 C51 C56 C55 -2.1(19)
Sb2 C51 C56 C55 177.6(10)
C51 Sb2 C61 C62 -52.1(10)
C41 Sb2 C61 C62 -169.2(9)
P2 Sb2 C61 C62 72.4(9)
C51 Sb2 C61 C66 136.6(10)
C41 Sb2 C61 C66 19.4(11)
P2 Sb2 C61 C66 -98.9(10)
C66 C61 C62 C63 -1.4(19)
Sb2 C61 C62 C63 -172.9(10)
C61 C62 C63 C64 2(2)
C62 C63 C64 C65 -2(2)
C63 C64 C65 C66 1(2)
C64 C65 C66 C61 1(2)
C62 C61 C66 C65 -0.1(18)
Sb2 C61 C66 C65 171.2(10)
